data_4336941
loop_
_publ_author_name
'Elisa I. Carrera'
'Theresa M. McCormick'
'Marius J. Kapp'
'Alan J. Lough'
'Dwight S. Seferos'

_publ_section_title
;
 Thermal and Photoreductive Elimination from the Tellurium Center of
 \p-Conjugated Tellurophenes
;
_journal_name_full 'Inorganic Chemistry'
_journal_page_first 13779
_journal_page_last 13790
_journal_paper_doi 10.1021/ic402485d
_journal_volume 52
_journal_year 2013
_chemical_formula_moiety 'C16 H12 Cl2 Te'
_chemical_formula_sum 'C16 H12 Cl2 Te'
_chemical_formula_weight 402.76
_chemical_name_systematic
;
 ?
;
_space_group_crystal_system monoclinic
_space_group_IT_number 7
_space_group_name_Hall 'P -2yc'
_space_group_name_H-M_alt 'P 1 c 1'
_symmetry_space_group_name_Hall 'P -2yc'
_symmetry_space_group_name_H-M 'P 1 c 1'
_atom_sites_solution_hydrogens geom
_audit_creation_method SHELXL-2013
_cell_angle_alpha 90
_cell_angle_beta 92.086(2)
_cell_angle_gamma 90
_cell_formula_units_Z 4
_cell_length_a 7.4877(3)
_cell_length_b 21.0835(9)
_cell_length_c 9.3737(4)
_cell_measurement_reflns_used 9973
_cell_measurement_temperature 147(2)
_cell_measurement_theta_max 66.58
_cell_measurement_theta_min 4.19
_cell_volume 1478.82(11)
_computing_cell_refinement APEX2
_computing_data_collection 'APEX2 (Bruker, 2007)'
_computing_data_reduction 'SAINT (Bruker, 2007)'
_computing_molecular_graphics 'PLATON (Spek, 2009)'
_computing_publication_material 'SHELXTL (Sheldrick, 2008)'
_computing_structure_refinement 'SHELXL-2013 (Sheldrick, 2013)'
_computing_structure_solution 'SHELXS-97 (Sheldrick, 2008)'
_diffrn_ambient_temperature 147(2)
_diffrn_measured_fraction_theta_full 0.954
_diffrn_measured_fraction_theta_max 0.972
_diffrn_measurement_device_type 'Bruker Kappa APEX-DUO CCD'
_diffrn_measurement_method '\f and \w scans'
_diffrn_radiation_type CuK\a
_diffrn_radiation_wavelength 1.54178
_diffrn_reflns_av_R_equivalents 0.0422
_diffrn_reflns_av_unetI/netI 0.0408
_diffrn_reflns_Laue_measured_fraction_full 0.954
_diffrn_reflns_Laue_measured_fraction_max 0.972
_diffrn_reflns_limit_h_max 8
_diffrn_reflns_limit_h_min -6
_diffrn_reflns_limit_k_max 24
_diffrn_reflns_limit_k_min -24
_diffrn_reflns_limit_l_max 11
_diffrn_reflns_limit_l_min -11
_diffrn_reflns_number 17814
_diffrn_reflns_point_group_measured_fraction_full 0.677
_diffrn_reflns_point_group_measured_fraction_max 0.690
_diffrn_reflns_theta_full 67.679
_diffrn_reflns_theta_max 66.717
_diffrn_reflns_theta_min 2.095
_diffrn_source 'Bruker ImuS'
_exptl_absorpt_coefficient_mu 19.049
_exptl_absorpt_correction_T_max 0.7528
_exptl_absorpt_correction_T_min 0.4495
_exptl_absorpt_correction_type multi-scan
_exptl_absorpt_process_details 'SADABS (Sheldrick, 1996)'
_exptl_crystal_colour orange
_exptl_crystal_density_diffrn 1.809
_exptl_crystal_description plate
_exptl_crystal_F_000 776
_exptl_crystal_size_max 0.160
_exptl_crystal_size_mid 0.140
_exptl_crystal_size_min 0.015
_refine_diff_density_max 0.856
_refine_diff_density_min -0.811
_refine_diff_density_rms 0.091
_refine_ls_abs_structure_details
;
 Classical Flack method preferred over Parsons because s.u. lower.
;
_refine_ls_abs_structure_Flack 0.015(7)
_refine_ls_extinction_method none
_refine_ls_goodness_of_fit_ref 1.059
_refine_ls_hydrogen_treatment constr
_refine_ls_matrix_type full
_refine_ls_number_parameters 343
_refine_ls_number_reflns 3611
_refine_ls_number_restraints 2
_refine_ls_restrained_S_all 1.059
_refine_ls_R_factor_all 0.0251
_refine_ls_R_factor_gt 0.0246
_refine_ls_shift/su_max 0.001
_refine_ls_shift/su_mean 0.000
_refine_ls_structure_factor_coef Fsqd
_refine_ls_weighting_details 'w=1/[\s^2^(Fo^2^)+(0.0346P)^2^+0.2937P] where P=(Fo^2^+2Fc^2^)/3'
_refine_ls_weighting_scheme calc
_refine_ls_wR_factor_gt 0.0600
_refine_ls_wR_factor_ref 0.0613
_reflns_Friedel_coverage 0.412
_reflns_Friedel_fraction_full 0.397
_reflns_Friedel_fraction_max 0.405
_reflns_number_gt 3533
_reflns_number_total 3611
_reflns_threshold_expression 'I > 2\s(I)'
_cod_data_source_file ic402485d_si_002.cif
_cod_data_source_block d13122
_cod_database_code 4336941
_shelx_space_group_comment
;
The symmetry employed for this shelxl refinement is uniquely defined
by the following loop, which should always be used as a source of
symmetry information in preference to the above space-group names.
They are only intended as comments.
;
_shelx_estimated_absorpt_t_min 0.151
_shelx_estimated_absorpt_t_max 0.763
_shelxl_version_number 2013-3

loop_
_space_group_symop_operation_xyz
'x, y, z'
'x, -y, z+1/2'

loop_
_atom_site_label
_atom_site_type_symbol
_atom_site_fract_x
_atom_site_fract_y
_atom_site_fract_z
_atom_site_U_iso_or_equiv
_atom_site_adp_type
_atom_site_occupancy
_atom_site_site_symmetry_order
_atom_site_calc_flag
_atom_site_refinement_flags_posn
_atom_site_refinement_flags_adp
Te1B Te 0.76103(5) 0.25223(2) 0.61543(4) 0.01814(12) Uani 1 1 d . .
Cl1B Cl 0.4830(2) 0.18595(7) 0.61152(17) 0.0287(3) Uani 1 1 d . .
Cl2B Cl 1.0404(2) 0.31624(7) 0.59277(16) 0.0290(3) Uani 1 1 d . .
C1B C 0.6288(8) 0.3163(3) 0.4728(6) 0.0217(12) Uani 1 1 d . .
C2B C 0.6512(7) 0.2965(2) 0.3383(6) 0.0201(11) Uani 1 1 d . .
H2BA H 0.5996 0.3197 0.2603 0.024 Uiso 1 1 calc R U
C3B C 0.7538(10) 0.2399(3) 0.3125(7) 0.0201(13) Uani 1 1 d . .
H3BA H 0.7717 0.2265 0.2174 0.024 Uiso 1 1 calc R U
C4B C 0.8244(7) 0.2060(2) 0.4228(6) 0.0189(11) Uani 1 1 d . .
C5B C 0.9237(7) 0.1467(3) 0.4225(6) 0.0205(11) Uani 1 1 d . .
C6B C 1.0316(8) 0.1289(3) 0.5408(6) 0.0229(12) Uani 1 1 d . .
H6BA H 1.0410 0.1559 0.6217 0.027 Uiso 1 1 calc R U
C7B C 1.1247(8) 0.0721(3) 0.5410(6) 0.0267(12) Uani 1 1 d . .
H7BA H 1.1987 0.0607 0.6214 0.032 Uiso 1 1 calc R U
C8B C 1.1104(8) 0.0320(3) 0.4248(7) 0.0298(13) Uani 1 1 d . .
H8BA H 1.1733 -0.0071 0.4252 0.036 Uiso 1 1 calc R U
C9B C 1.0026(7) 0.0495(3) 0.3064(6) 0.0291(13) Uani 1 1 d . .
H9BA H 0.9921 0.0221 0.2262 0.035 Uiso 1 1 calc R U
C10B C 0.9118(7) 0.1061(3) 0.3052(6) 0.0245(12) Uani 1 1 d . .
H10A H 0.8402 0.1176 0.2236 0.029 Uiso 1 1 calc R U
C11B C 0.5313(7) 0.3713(2) 0.5240(6) 0.0192(11) Uani 1 1 d . .
C12B C 0.5604(8) 0.3955(3) 0.6612(6) 0.0280(13) Uani 1 1 d . .
H12A H 0.6482 0.3762 0.7227 0.034 Uiso 1 1 calc R U
C13B C 0.4658(9) 0.4466(3) 0.7103(7) 0.0352(14) Uani 1 1 d . .
H13A H 0.4859 0.4617 0.8050 0.042 Uiso 1 1 calc R U
C14B C 0.3393(8) 0.4758(3) 0.6182(7) 0.0340(14) Uani 1 1 d . .
H14A H 0.2746 0.5116 0.6499 0.041 Uiso 1 1 calc R U
C15B C 0.3088(8) 0.4529(3) 0.4826(6) 0.0293(13) Uani 1 1 d . .
H15A H 0.2220 0.4728 0.4211 0.035 Uiso 1 1 calc R U
C16B C 0.4028(8) 0.4013(3) 0.4343(6) 0.0267(12) Uani 1 1 d . .
H16A H 0.3805 0.3860 0.3400 0.032 Uiso 1 1 calc R U
Te1A Te 0.28492(3) 0.75710(2) 0.43994(3) 0.01915(12) Uani 1 1 d . .
Cl1A Cl 0.0039(2) 0.82084(8) 0.42709(18) 0.0306(4) Uani 1 1 d . .
Cl2A Cl 0.5714(2) 0.69671(8) 0.47278(16) 0.0300(3) Uani 1 1 d . .
C1A C 0.1759(7) 0.7056(3) 0.6132(6) 0.0208(12) Uani 1 1 d . .
C2A C 0.2112(9) 0.7371(3) 0.7337(7) 0.0225(13) Uani 1 1 d . .
H2AA H 0.1690 0.7214 0.8214 0.027 Uiso 1 1 calc R U
C3A C 0.3142(7) 0.7954(3) 0.7317(6) 0.0228(11) Uani 1 1 d . .
H3AA H 0.3409 0.8172 0.8185 0.027 Uiso 1 1 calc R U
C4A C 0.3730(7) 0.8189(3) 0.6068(6) 0.0229(12) Uani 1 1 d . .
C5A C 0.4684(7) 0.8776(3) 0.5792(6) 0.0207(11) Uani 1 1 d . .
C6A C 0.5873(8) 0.8820(3) 0.4673(6) 0.0236(12) Uani 1 1 d . .
H6AA H 0.6042 0.8465 0.4068 0.028 Uiso 1 1 calc R U
C7A C 0.6797(8) 0.9373(3) 0.4444(6) 0.0297(13) Uani 1 1 d . .
H7AA H 0.7637 0.9390 0.3710 0.036 Uiso 1 1 calc R U
C8A C 0.6512(8) 0.9907(3) 0.5275(7) 0.0313(13) Uani 1 1 d . .
H8AA H 0.7125 1.0291 0.5096 0.038 Uiso 1 1 calc R U
C9A C 0.5317(8) 0.9869(3) 0.6370(7) 0.0322(13) Uani 1 1 d . .
H9AA H 0.5109 1.0231 0.6944 0.039 Uiso 1 1 calc R U
C10A C 0.4428(7) 0.9309(3) 0.6634(6) 0.0280(13) Uani 1 1 d . .
H10B H 0.3633 0.9288 0.7400 0.034 Uiso 1 1 calc R U
C11A C 0.0699(7) 0.6485(3) 0.5865(6) 0.0224(12) Uani 1 1 d . .
C12A C 0.0545(8) 0.6212(3) 0.4512(6) 0.0279(13) Uani 1 1 d . .
H12B H 0.1188 0.6386 0.3751 0.034 Uiso 1 1 calc R U
C13A C -0.0544(8) 0.5685(3) 0.4266(7) 0.0327(14) Uani 1 1 d . .
H13B H -0.0639 0.5503 0.3339 0.039 Uiso 1 1 calc R U
C14A C -0.1493(8) 0.5423(3) 0.5370(7) 0.0351(14) Uani 1 1 d . .
H14B H -0.2247 0.5067 0.5200 0.042 Uiso 1 1 calc R U
C15A C -0.1327(8) 0.5687(3) 0.6717(7) 0.0334(14) Uani 1 1 d . .
H15B H -0.1967 0.5507 0.7475 0.040 Uiso 1 1 calc R U
C16A C -0.0239(7) 0.6211(3) 0.6982(6) 0.0252(12) Uani 1 1 d . .
H16B H -0.0130 0.6384 0.7917 0.030 Uiso 1 1 calc R U

loop_
_atom_site_aniso_label
_atom_site_aniso_U_11
_atom_site_aniso_U_22
_atom_site_aniso_U_33
_atom_site_aniso_U_23
_atom_site_aniso_U_13
_atom_site_aniso_U_12
Te1B 0.0201(2) 0.02026(18) 0.0140(2) 0.00081(14) 0.00018(16) -0.00039(14)
Cl1B 0.0282(7) 0.0352(8) 0.0227(7) 0.0031(6) 0.0024(5) -0.0101(5)
Cl2B 0.0265(7) 0.0394(8) 0.0212(7) -0.0057(6) 0.0009(5) -0.0119(6)
C1B 0.023(3) 0.025(3) 0.016(3) 0.003(2) -0.004(2) -0.002(2)
C2B 0.019(3) 0.023(3) 0.019(3) 0.003(2) 0.000(2) -0.002(2)
C3B 0.019(3) 0.025(3) 0.016(3) 0.000(2) 0.008(3) 0.001(2)
C4B 0.019(3) 0.020(2) 0.017(3) -0.001(2) 0.001(2) -0.005(2)
C5B 0.019(3) 0.022(3) 0.021(3) 0.001(2) 0.004(2) -0.007(2)
C6B 0.024(3) 0.025(3) 0.019(3) 0.000(2) -0.001(2) -0.003(2)
C7B 0.026(3) 0.030(3) 0.024(3) 0.004(2) 0.000(2) 0.001(2)
C8B 0.023(3) 0.028(3) 0.039(4) 0.005(3) 0.008(2) 0.005(2)
C9B 0.027(3) 0.033(3) 0.028(3) -0.007(2) 0.004(2) 0.001(2)
C10B 0.024(3) 0.032(3) 0.017(3) -0.001(2) 0.001(2) -0.001(2)
C11B 0.022(3) 0.017(2) 0.020(3) 0.004(2) 0.005(2) -0.003(2)
C12B 0.031(3) 0.029(3) 0.023(3) 0.007(2) -0.002(2) 0.004(2)
C13B 0.051(4) 0.033(3) 0.022(3) -0.004(3) 0.004(3) 0.007(3)
C14B 0.039(4) 0.025(3) 0.038(4) 0.003(3) 0.009(3) 0.009(3)
C15B 0.027(3) 0.028(3) 0.033(3) 0.008(2) -0.001(2) 0.006(2)
C16B 0.031(3) 0.026(3) 0.023(3) 0.003(2) -0.002(2) -0.002(2)
Te1A 0.0199(2) 0.02301(18) 0.0145(2) -0.0002(2) 0.00029(15) 0.0002(2)
Cl1A 0.0254(7) 0.0395(9) 0.0265(8) -0.0003(6) -0.0047(5) 0.0082(6)
Cl2A 0.0286(7) 0.0402(8) 0.0212(7) -0.0043(6) 0.0017(5) 0.0116(6)
C1A 0.018(3) 0.031(3) 0.014(3) 0.006(2) 0.006(2) 0.005(2)
C2A 0.018(3) 0.033(3) 0.017(3) 0.005(3) 0.005(3) -0.003(3)
C3A 0.020(3) 0.031(3) 0.017(3) -0.004(2) -0.003(2) 0.007(2)
C4A 0.021(3) 0.031(3) 0.016(3) -0.005(2) -0.004(2) 0.005(2)
C5A 0.015(3) 0.032(3) 0.015(3) 0.001(2) -0.003(2) 0.004(2)
C6A 0.029(3) 0.025(3) 0.018(3) -0.002(2) 0.002(2) 0.002(2)
C7A 0.031(3) 0.032(3) 0.026(3) 0.004(3) 0.002(2) 0.000(3)
C8A 0.026(3) 0.029(3) 0.038(4) 0.003(3) -0.010(3) -0.003(2)
C9A 0.028(3) 0.031(3) 0.038(4) -0.010(3) -0.005(2) 0.006(2)
C10A 0.018(3) 0.036(3) 0.030(3) -0.007(2) 0.001(2) 0.004(2)
C11A 0.022(3) 0.024(3) 0.021(3) 0.004(2) 0.001(2) 0.003(2)
C12A 0.037(3) 0.027(3) 0.020(3) 0.003(2) 0.003(2) 0.002(3)
C13A 0.037(4) 0.027(3) 0.034(4) -0.001(3) -0.005(3) 0.002(3)
C14A 0.034(3) 0.026(3) 0.045(4) 0.005(3) -0.002(3) 0.000(2)
C15A 0.033(3) 0.027(3) 0.040(4) 0.007(3) 0.011(3) 0.002(2)
C16A 0.028(3) 0.026(3) 0.023(3) 0.004(2) 0.005(2) 0.006(2)

loop_
_atom_type_symbol
_atom_type_description
_atom_type_scat_dispersion_real
_atom_type_scat_dispersion_imag
_atom_type_scat_source
C C 0.0181 0.0091 'International Tables Vol C Tables 4.2.6.8 and 6.1.1.4'
H H 0.0000 0.0000 'International Tables Vol C Tables 4.2.6.8 and 6.1.1.4'
Cl Cl 0.3639 0.7018 'International Tables Vol C Tables 4.2.6.8 and 6.1.1.4'
Te Te -0.1759 6.3531 'International Tables Vol C Tables 4.2.6.8 and 6.1.1.4'

loop_
_geom_angle_atom_site_label_1
_geom_angle_atom_site_label_2
_geom_angle_atom_site_label_3
_geom_angle
C1B Te1B C4B 82.5(2)
C1B Te1B Cl2B 88.60(16)
C4B Te1B Cl2B 87.84(14)
C1B Te1B Cl1B 88.70(16)
C4B Te1B Cl1B 86.70(14)
Cl2B Te1B Cl1B 174.19(6)
C2B C1B C11B 129.4(5)
C2B C1B Te1B 108.8(4)
C11B C1B Te1B 121.8(4)
C1B C2B C3B 119.9(5)
C1B C2B H2BA 120.0
C3B C2B H2BA 120.0
C4B C3B C2B 120.4(6)
C4B C3B H3BA 119.8
C2B C3B H3BA 119.8
C3B C4B C5B 129.8(5)
C3B C4B Te1B 108.3(4)
C5B C4B Te1B 121.8(4)
C10B C5B C6B 118.6(5)
C10B C5B C4B 120.8(5)
C6B C5B C4B 120.6(5)
C7B C6B C5B 120.6(5)
C7B C6B H6BA 119.7
C5B C6B H6BA 119.7
C8B C7B C6B 120.2(5)
C8B C7B H7BA 119.9
C6B C7B H7BA 119.9
C7B C8B C9B 119.4(5)
C7B C8B H8BA 120.3
C9B C8B H8BA 120.3
C10B C9B C8B 120.5(5)
C10B C9B H9BA 119.8
C8B C9B H9BA 119.8
C9B C10B C5B 120.6(5)
C9B C10B H10A 119.7
C5B C10B H10A 119.7
C12B C11B C16B 117.9(5)
C12B C11B C1B 122.0(5)
C16B C11B C1B 120.1(5)
C13B C12B C11B 122.0(6)
C13B C12B H12A 119.0
C11B C12B H12A 119.0
C12B C13B C14B 118.9(6)
C12B C13B H13A 120.6
C14B C13B H13A 120.6
C15B C14B C13B 120.2(6)
C15B C14B H14A 119.9
C13B C14B H14A 119.9
C14B C15B C16B 120.7(5)
C14B C15B H15A 119.6
C16B C15B H15A 119.6
C15B C16B C11B 120.4(5)
C15B C16B H16A 119.8
C11B C16B H16A 119.8
C4A Te1A C1A 82.5(2)
C4A Te1A Cl1A 86.76(15)
C1A Te1A Cl1A 88.01(15)
C4A Te1A Cl2A 88.85(15)
C1A Te1A Cl2A 89.87(15)
Cl1A Te1A Cl2A 175.35(6)
C2A C1A C11A 130.4(5)
C2A C1A Te1A 108.9(4)
C11A C1A Te1A 120.6(4)
C1A C2A C3A 120.0(6)
C1A C2A H2AA 120.0
C3A C2A H2AA 120.0
C4A C3A C2A 120.6(5)
C4A C3A H3AA 119.7
C2A C3A H3AA 119.7
C3A C4A C5A 129.8(5)
C3A C4A Te1A 108.0(4)
C5A C4A Te1A 122.1(4)
C10A C5A C6A 118.3(5)
C10A C5A C4A 120.4(5)
C6A C5A C4A 121.2(5)
C7A C6A C5A 120.6(5)
C7A C6A H6AA 119.7
C5A C6A H6AA 119.7
C6A C7A C8A 120.7(6)
C6A C7A H7AA 119.7
C8A C7A H7AA 119.7
C9A C8A C7A 118.9(6)
C9A C8A H8AA 120.5
C7A C8A H8AA 120.5
C10A C9A C8A 120.6(5)
C10A C9A H9AA 119.7
C8A C9A H9AA 119.7
C9A C10A C5A 120.8(5)
C9A C10A H10B 119.6
C5A C10A H10B 119.6
C12A C11A C16A 118.7(5)
C12A C11A C1A 121.6(5)
C16A C11A C1A 119.7(5)
C13A C12A C11A 120.6(6)
C13A C12A H12B 119.7
C11A C12A H12B 119.7
C14A C13A C12A 120.3(6)
C14A C13A H13B 119.8
C12A C13A H13B 119.8
C15A C14A C13A 119.4(6)
C15A C14A H14B 120.3
C13A C14A H14B 120.3
C14A C15A C16A 121.0(6)
C14A C15A H15B 119.5
C16A C15A H15B 119.5
C15A C16A C11A 120.0(6)
C15A C16A H16B 120.0
C11A C16A H16B 120.0

loop_
_geom_bond_atom_site_label_1
_geom_bond_atom_site_label_2
_geom_bond_distance
Te1B C1B 2.120(6)
Te1B C4B 2.121(5)
Te1B Cl2B 2.5050(16)
Te1B Cl1B 2.5065(17)
C1B C2B 1.345(8)
C1B C11B 1.461(8)
C2B C3B 1.443(8)
C2B H2BA 0.9500
C3B C4B 1.349(9)
C3B H3BA 0.9500
C4B C5B 1.455(7)
C5B C10B 1.394(8)
C5B C6B 1.399(8)
C6B C7B 1.385(8)
C6B H6BA 0.9500
C7B C8B 1.379(9)
C7B H7BA 0.9500
C8B C9B 1.398(8)
C8B H8BA 0.9500
C9B C10B 1.372(8)
C9B H9BA 0.9500
C10B H10A 0.9500
C11B C12B 1.394(8)
C11B C16B 1.404(8)
C12B C13B 1.377(8)
C12B H12A 0.9500
C13B C14B 1.401(9)
C13B H13A 0.9500
C14B C15B 1.372(9)
C14B H14A 0.9500
C15B C16B 1.382(8)
C15B H15A 0.9500
C16B H16A 0.9500
Te1A C4A 2.123(5)
Te1A C1A 2.139(5)
Te1A Cl1A 2.4956(16)
Te1A Cl2A 2.5040(16)
C1A C2A 1.328(9)
C1A C11A 1.459(8)
C2A C3A 1.452(9)
C2A H2AA 0.9500
C3A C4A 1.360(8)
C3A H3AA 0.9500
C4A C5A 1.456(8)
C5A C10A 1.391(8)
C5A C6A 1.403(8)
C6A C7A 1.376(9)
C6A H6AA 0.9500
C7A C8A 1.389(9)
C7A H7AA 0.9500
C8A C9A 1.389(9)
C8A H8AA 0.9500
C9A C10A 1.382(9)
C9A H9AA 0.9500
C10A H10B 0.9500
C11A C12A 1.394(8)
C11A C16A 1.407(8)
C12A C13A 1.392(9)
C12A H12B 0.9500
C13A C14A 1.390(9)
C13A H13B 0.9500
C14A C15A 1.381(9)
C14A H14B 0.9500
C15A C16A 1.389(9)
C15A H15B 0.9500
C16A H16B 0.9500
